data_7246940
loop_
_publ_author_name
'Fu, Yun-Dong'
'Gao, Xiang'
'Jia, Shi-Kun'
'Xiao, Xiao'
'Wang, Min-Can'
'Huang, Lihua'
'Mei, Guang-Jian'

_publ_section_title
;
 Catalyst-free racemic and H2O/CPA-catalyzed asymmetric regio-reversed
 domino processes of triketone enones with azlactones
;
_journal_issue 14
_journal_name_full 'Green Chemistry'
_journal_page_first 5692
_journal_page_last 5697
_journal_paper_doi 10.1039/D3GC01445B
_journal_volume 25
_journal_year 2023
_chemical_absolute_configuration ad
_chemical_formula_moiety 'C26 H25 N O8'
_chemical_formula_sum 'C26 H25 N O8'
_chemical_formula_weight 479.47
_space_group_crystal_system orthorhombic
_space_group_IT_number 19
_space_group_name_Hall 'P 2ac 2ab'
_space_group_name_H-M_alt 'P 21 21 21'
_atom_sites_solution_hydrogens geom
_atom_sites_solution_primary dual
_audit_creation_date 2023-03-18
_audit_creation_method
;
Olex2 1.5
(compiled 2022.04.07 svn.rca3783a0 for OlexSys, GUI svn.r6498)
;
_audit_update_record
;
2023-04-19 deposited with the CCDC.	2023-06-19 downloaded from the CCDC.
;
_cell_angle_alpha 90
_cell_angle_beta 90
_cell_angle_gamma 90
_cell_formula_units_Z 4
_cell_length_a 7.6044(5)
_cell_length_b 9.6671(6)
_cell_length_c 31.908(2)
_cell_measurement_reflns_used 9850
_cell_measurement_temperature 193.00
_cell_measurement_theta_max 58.66
_cell_measurement_theta_min 4.16
_cell_volume 2345.6(3)
_computing_cell_refinement 'SAINT V8.40B (Bruker, 2019)'
_computing_data_collection 'APEX4 V2022.10-1 (Bruker, 2022)'
_computing_data_reduction 'SAINT V8.40B (Bruker, 2019)'
_computing_molecular_graphics 'Olex2 1.5 (Dolomanov et al., 2009)'
_computing_publication_material 'Olex2 1.5 (Dolomanov et al., 2009)'
_computing_structure_refinement 'SHELXL 2019/3 (Sheldrick, 2015)'
_computing_structure_solution 'SHELXT 2018/2 (Sheldrick, 2018)'
_diffrn_ambient_temperature 193.00
_diffrn_detector CPAD
_diffrn_detector_area_resol_mean 7.41
_diffrn_detector_type 'Bruker PHOTON II'
_diffrn_measured_fraction_theta_full 0.999
_diffrn_measured_fraction_theta_max 0.992
_diffrn_measurement_device 'four-circle diffractometer'
_diffrn_measurement_device_type 'Bruker D8 VENTURE Metaljet PHOTON II'
_diffrn_measurement_method '\w and \f shutterless scans'
_diffrn_measurement_specimen_support 'nylon loop'
_diffrn_radiation_monochromator 'Helios Multi-layer Optic'
_diffrn_radiation_probe x-ray
_diffrn_radiation_type GaK\a
_diffrn_radiation_wavelength 1.34139
_diffrn_reflns_av_R_equivalents 0.0634
_diffrn_reflns_av_unetI/netI 0.0324
_diffrn_reflns_Laue_measured_fraction_full 0.999
_diffrn_reflns_Laue_measured_fraction_max 0.992
_diffrn_reflns_limit_h_max 9
_diffrn_reflns_limit_h_min -9
_diffrn_reflns_limit_k_max 12
_diffrn_reflns_limit_k_min -11
_diffrn_reflns_limit_l_max 41
_diffrn_reflns_limit_l_min -40
_diffrn_reflns_number 39600
_diffrn_reflns_point_group_measured_fraction_full 1.000
_diffrn_reflns_point_group_measured_fraction_max 0.986
_diffrn_reflns_theta_full 53.594
_diffrn_reflns_theta_max 60.453
_diffrn_reflns_theta_min 4.157
_diffrn_source MetalJet
_diffrn_source_current 2.86
_diffrn_source_power 0.19937059999999998
_diffrn_source_type 'Liquid Metal source'
_diffrn_source_voltage 69.71
_diffrn_standards_number 0
_exptl_absorpt_coefficient_mu 0.538
_exptl_absorpt_correction_T_max 0.7518
_exptl_absorpt_correction_T_min 0.6728
_exptl_absorpt_correction_type multi-scan
_exptl_absorpt_process_details
;
SADABS-2016/2 (Bruker,2016/2) was used for absorption correction.
wR2(int) was 0.1375 before and 0.0655 after correction.
The Ratio of minimum to maximum transmission is 0.8949.
The \l/2 correction factor is Not present.
;
_exptl_crystal_density_diffrn 1.358
_exptl_crystal_description block
_exptl_crystal_F_000 1008
_exptl_crystal_size_max 0.13
_exptl_crystal_size_mid 0.12
_exptl_crystal_size_min 0.1
_refine_diff_density_max 0.173
_refine_diff_density_min -0.216
_refine_diff_density_rms 0.046
_refine_ls_abs_structure_details
;
 Flack x determined using 1642 quotients [(I+)-(I-)]/[(I+)+(I-)]
 (Parsons, Flack and Wagner, Acta Cryst. B69 (2013) 249-259).
;
_refine_ls_abs_structure_Flack 0.18(14)
_refine_ls_extinction_method none
_refine_ls_goodness_of_fit_ref 1.091
_refine_ls_hydrogen_treatment constr
_refine_ls_matrix_type full
_refine_ls_number_parameters 391
_refine_ls_number_reflns 5280
_refine_ls_number_restraints 71
_refine_ls_restrained_S_all 1.122
_refine_ls_R_factor_all 0.0623
_refine_ls_R_factor_gt 0.0521
_refine_ls_shift/su_max 0.001
_refine_ls_shift/su_mean 0.000
_refine_ls_structure_factor_coef Fsqd
_refine_ls_weighting_details 'w=1/[\s^2^(Fo^2^)+(0.0354P)^2^+1.1374P] where P=(Fo^2^+2Fc^2^)/3'
_refine_ls_weighting_scheme calc
_refine_ls_wR_factor_gt 0.1154
_refine_ls_wR_factor_ref 0.1214
_reflns_Friedel_coverage 0.733
_reflns_Friedel_fraction_full 1.000
_reflns_Friedel_fraction_max 0.978
_reflns_number_gt 4529
_reflns_number_total 5280
_reflns_threshold_expression 'I > 2\s(I)'
_cod_data_source_file d3gc01445b2.cif
_cod_data_source_block 230318lu_lgpz144707_0m
_cod_depositor_comments
;
The following automatic conversions were performed:

data item '_diffrn_radiation_probe' value 'X-ray' was changed to
'x-ray' in accordance with the
/home/data/users/saulius/crontab/automatic-downloads/rss-feeds/RSC/lib/dictionaries/cif_core.dic
dictionary named 'cif_core.dic' version 2.4.2 last updated on
2011-04-26.

Automatic conversion script
Id: cif_fix_values 8170 2020-07-09 18:12:32Z antanas 

 Adding full bibliography for 7246940.cif.
;
_cod_database_code 7246940
_shelx_shelxl_version_number 2019/3
_shelx_space_group_comment
;
The symmetry employed for this shelxl refinement is uniquely defined
by the following loop, which should always be used as a source of
symmetry information in preference to the above space-group names.
They are only intended as comments.
;
_shelx_estimated_absorpt_t_max 0.948
_shelx_estimated_absorpt_t_min 0.933
_olex2_refinement_description
;
1. Fixed Uiso
 At 1.2 times of:
  All C(H) groups, All C(H,H) groups, All N(H) groups
 At 1.5 times of:
  All C(H,H,H) groups
2. Restrained distances
 O8-C25 \\sim O8-C25A
 with sigma of 0.02
 C18A-C17 \\sim C18-C17
 with sigma of 0.02
 O1A-C1A \\sim O1-C1
 with sigma of 0.02
 C26A-C25A \\sim C26-C25
 with sigma of 0.02
 O1-C2 \\sim O1A-C2
 with sigma of 0.02
3. Uiso/Uaniso restraints and constraints
C25 \\sim C26A \\sim C26 \\sim C25A: within 2A with sigma of 0.01 and sigma for
terminal atoms of 0.02 within 2A
O1A \\sim O1 \\sim C1 \\sim C1A: within 2A with sigma of 0.01 and sigma for
terminal atoms of 0.02 within 2A
4. Others
 Sof(C1A)=Sof(H1AA)=Sof(H1AB)=Sof(H1AC)=Sof(O1A)=1-FVAR(1)
 Sof(O1)=Sof(C1)=Sof(H1A)=Sof(H1B)=Sof(H1C)=FVAR(1)
 Sof(C26A)=Sof(H26A)=Sof(H26B)=Sof(H26C)=Sof(C25A)=Sof(H25C)=Sof(H25D)=1-FVAR(2)
 Sof(C25)=Sof(H25A)=Sof(H25B)=Sof(C26)=Sof(H26D)=Sof(H26E)=Sof(H26F)=FVAR(2)
 Sof(C20A)=Sof(H20A)=Sof(C21A)=Sof(H21A)=Sof(C22A)=Sof(H22A)=Sof(C23A)=
 Sof(H23A)=Sof(C18A)=Sof(C19A)=Sof(H19A)=1-FVAR(3)
 Sof(C18)=Sof(C23)=Sof(H23)=Sof(C22)=Sof(H22)=Sof(C21)=Sof(H21)=Sof(C20)=
 Sof(H20)=Sof(C19)=Sof(H19)=FVAR(3)
5.a Secondary CH2 refined with riding coordinates:
 C25(H25A,H25B), C25A(H25C,H25D)
5.b Aromatic/amide H refined with riding coordinates:
 N1(H1), C16(H16), C4(H4), C3(H3), C7(H7), C6(H6), C20A(H20A), C21A(H21A),
 C22A(H22A), C23A(H23A), C19A(H19A), C23(H23), C22(H22), C21(H21), C20(H20),
 C19(H19)
5.c Fitted hexagon refined as free rotating group:
 C20A(C21A,C22A,C23A,C18A,C19A), C18(C23,C22,C21,C20,C19)
5.d Idealised Me refined as rotating group:
 C15(H15A,H15B,H15C), C12(H12A,H12B,H12C), C1(H1A,H1B,H1C), C26A(H26A,H26B,
 H26C), C1A(H1AA,H1AB,H1AC), C26(H26D,H26E,H26F)
;
_olex2_submission_special_instructions 'No special instructions were received'
_site XU

loop_
_space_group_symop_operation_xyz
'x, y, z'
'-x+1/2, -y, z+1/2'
'-x, y+1/2, -z+1/2'
'x+1/2, -y+1/2, -z'

loop_
_atom_site_label
_atom_site_type_symbol
_atom_site_fract_x
_atom_site_fract_y
_atom_site_fract_z
_atom_site_U_iso_or_equiv
_atom_site_adp_type
_atom_site_occupancy
_atom_site_site_symmetry_order
_atom_site_calc_flag
_atom_site_refinement_flags_posn
_atom_site_refinement_flags_adp
_atom_site_refinement_flags_occupancy
_atom_site_disorder_assembly
_atom_site_disorder_group
O3 O 0.5288(3) 0.7987(2) 0.28091(8) 0.0492(6) Uani 1 1 d . . . . .
O6 O 0.4230(4) 0.7237(3) 0.39954(8) 0.0575(7) Uani 1 1 d . . . . .
O5 O 0.1650(3) 0.6792(2) 0.36548(9) 0.0549(7) Uani 1 1 d . . . . .
O7 O 0.3983(4) 0.2842(2) 0.31592(8) 0.0581(7) Uani 1 1 d . . . . .
O2 O 0.1237(3) 0.7096(2) 0.27127(9) 0.0576(7) Uani 1 1 d . . . . .
O8 O 0.2861(4) 0.3677(2) 0.37563(9) 0.0574(7) Uani 1 1 d D . . . .
O4 O -0.0193(3) 0.5248(3) 0.33765(11) 0.0681(9) Uani 1 1 d . . . . .
N1 N 0.2572(4) 0.5027(3) 0.27354(9) 0.0433(7) Uani 1 1 d . . . . .
H1 H 0.291385 0.427431 0.260343 0.052 Uiso 1 1 calc R U . . .
C14 C 0.5352(4) 0.6785(3) 0.29142(9) 0.0346(6) Uani 1 1 d . . . . .
C16 C 0.5734(4) 0.5688(3) 0.36012(9) 0.0337(6) Uani 1 1 d . . . . .
H16 H 0.659132 0.501218 0.353035 0.040 Uiso 1 1 calc R U . . .
C24 C 0.3299(4) 0.3747(3) 0.33554(11) 0.0428(7) Uani 1 1 d . . . . .
C13 C 0.4369(4) 0.6252(3) 0.33059(9) 0.0328(6) Uani 1 1 d . . . . .
O1 O 0.122(3) 0.579(2) 0.0794(4) 0.077(3) Uani 0.488(9) 1 d D U P A 1
C8 C 0.1738(4) 0.6056(3) 0.25247(12) 0.0461(8) Uani 1 1 d . . . . .
C5 C 0.1525(4) 0.5878(3) 0.20671(12) 0.0467(8) Uani 1 1 d . . . . .
C9 C 0.2888(4) 0.5184(3) 0.31778(11) 0.0390(7) Uani 1 1 d . . . . .
C17 C 0.5565(5) 0.6272(3) 0.39749(10) 0.0422(7) Uani 1 1 d D . . . .
C4 C 0.1517(4) 0.4593(3) 0.18701(12) 0.0454(8) Uani 1 1 d . . . . .
H4 H 0.153938 0.377477 0.203497 0.055 Uiso 1 1 calc R U . . .
C15 C 0.6482(5) 0.5765(4) 0.26866(10) 0.0450(7) Uani 1 1 d . . . . .
H15A H 0.637273 0.591381 0.238394 0.067 Uiso 1 1 calc R U . . .
H15B H 0.610240 0.482396 0.275592 0.067 Uiso 1 1 calc R U . . .
H15C H 0.771085 0.589034 0.277097 0.067 Uiso 1 1 calc R U . . .
C11 C 0.3401(4) 0.7318(3) 0.35944(12) 0.0445(8) Uani 1 1 d . . . . .
C3 C 0.1476(5) 0.4491(4) 0.14412(13) 0.0516(9) Uani 1 1 d . . . . .
H3 H 0.147468 0.361322 0.130757 0.062 Uiso 1 1 calc R U . . .
C10 C 0.1260(4) 0.5734(3) 0.33993(13) 0.0500(9) Uani 1 1 d . . . . .
C2 C 0.1437(6) 0.5703(4) 0.12071(13) 0.0611(11) Uani 1 1 d D . . . .
C12 C 0.3226(5) 0.8828(3) 0.34822(15) 0.0621(11) Uani 1 1 d . . . . .
H12A H 0.251189 0.929796 0.369445 0.093 Uiso 1 1 calc R U . . .
H12B H 0.265814 0.891461 0.320778 0.093 Uiso 1 1 calc R U . . .
H12C H 0.439606 0.925228 0.347147 0.093 Uiso 1 1 calc R U . . .
C7 C 0.1342(6) 0.6985(4) 0.13969(15) 0.0714(13) Uani 1 1 d . . . . .
H7 H 0.124726 0.780124 0.123279 0.086 Uiso 1 1 calc R U . . .
C6 C 0.1386(5) 0.7061(4) 0.18265(14) 0.0611(11) Uani 1 1 d . . . . .
H6 H 0.131994 0.793770 0.195987 0.073 Uiso 1 1 calc R U . . .
C25 C 0.318(7) 0.231(2) 0.3938(12) 0.085(5) Uani 0.366(16) 1 d D U P B 1
H25A H 0.211673 0.194741 0.408071 0.102 Uiso 0.366(16) 1 calc R U P B 1
H25B H 0.356246 0.163656 0.372227 0.102 Uiso 0.366(16) 1 calc R U P B 1
C1 C 0.1913(15) 0.4594(11) 0.0612(3) 0.067(3) Uani 0.488(9) 1 d D U P A 1
H1A H 0.201408 0.472626 0.030828 0.101 Uiso 0.488(9) 1 calc R U P A 1
H1B H 0.113166 0.381088 0.066940 0.101 Uiso 0.488(9) 1 calc R U P A 1
H1C H 0.307868 0.440655 0.072994 0.101 Uiso 0.488(9) 1 calc R U P A 1
C20A C 0.6117(16) 0.6187(9) 0.51224(14) 0.090(4) Uani 0.522(14) 1 d G . P C 2
H20A H 0.550501 0.640055 0.537378 0.108 Uiso 0.522(14) 1 calc R U P C 2
C21A C 0.7807(17) 0.5643(9) 0.51404(16) 0.071(4) Uani 0.522(14) 1 d G . P C 2
H21A H 0.835060 0.548481 0.540420 0.085 Uiso 0.522(14) 1 calc R U P C 2
C22A C 0.8702(14) 0.5331(7) 0.4773(2) 0.066(3) Uani 0.522(14) 1 d G . P C 2
H22A H 0.985748 0.495896 0.478496 0.080 Uiso 0.522(14) 1 calc R U P C 2
C23A C 0.7907(11) 0.5562(8) 0.43867(17) 0.046(2) Uani 0.522(14) 1 d G . P C 2
H23A H 0.851877 0.534884 0.413529 0.055 Uiso 0.522(14) 1 calc R U P C 2
C18A C 0.6217(11) 0.6106(9) 0.43686(13) 0.042(2) Uani 0.522(14) 1 d DG . P C 2
C19A C 0.5322(12) 0.6419(9) 0.47364(18) 0.073(3) Uani 0.522(14) 1 d G . P C 2
H19A H 0.416628 0.679043 0.472409 0.088 Uiso 0.522(14) 1 calc R U P C 2
C26A C 0.323(3) 0.2702(10) 0.4451(3) 0.127(5) Uani 0.634(16) 1 d D U P B 2
H26A H 0.206717 0.308922 0.450660 0.190 Uiso 0.634(16) 1 calc R U P B 2
H26B H 0.413826 0.335940 0.454151 0.190 Uiso 0.634(16) 1 calc R U P B 2
H26C H 0.337225 0.183184 0.460502 0.190 Uiso 0.634(16) 1 calc R U P B 2
C1A C 0.156(2) 0.6593(12) 0.0461(3) 0.103(4) Uani 0.512(9) 1 d D U P A 2
H1AA H 0.162662 0.621983 0.017630 0.154 Uiso 0.512(9) 1 calc R U P A 2
H1AB H 0.252712 0.724176 0.050741 0.154 Uiso 0.512(9) 1 calc R U P A 2
H1AC H 0.043344 0.707738 0.049753 0.154 Uiso 0.512(9) 1 calc R U P A 2
C26 C 0.459(3) 0.2600(18) 0.4238(8) 0.110(6) Uani 0.366(16) 1 d D U P B 1
H26D H 0.569679 0.273567 0.408644 0.165 Uiso 0.366(16) 1 calc R U P B 1
H26E H 0.471033 0.182107 0.443213 0.165 Uiso 0.366(16) 1 calc R U P B 1
H26F H 0.430303 0.344073 0.439561 0.165 Uiso 0.366(16) 1 calc R U P B 1
C18 C 0.6888(9) 0.6035(9) 0.43540(14) 0.031(2) Uani 0.478(14) 1 d DG . P C 1
C23 C 0.8611(10) 0.5587(9) 0.43000(17) 0.042(2) Uani 0.478(14) 1 d G . P C 1
H23 H 0.903814 0.538534 0.402706 0.050 Uiso 0.478(14) 1 calc R U P C 1
C22 C 0.9707(11) 0.5435(7) 0.4646(2) 0.052(3) Uani 0.478(14) 1 d G . P C 1
H22 H 1.088421 0.512895 0.460863 0.062 Uiso 0.478(14) 1 calc R U P C 1
C21 C 0.9082(14) 0.5730(8) 0.50449(19) 0.061(3) Uani 0.478(14) 1 d G . P C 1
H21 H 0.983107 0.562629 0.528102 0.073 Uiso 0.478(14) 1 calc R U P C 1
C20 C 0.7359(15) 0.6178(10) 0.50989(14) 0.089(6) Uani 0.478(14) 1 d G . P C 1
H20 H 0.693185 0.638003 0.537186 0.106 Uiso 0.478(14) 1 calc R U P C 1
C19 C 0.6263(11) 0.6330(10) 0.47534(17) 0.073(3) Uani 0.478(14) 1 d G . P C 1
H19 H 0.508575 0.663643 0.479030 0.087 Uiso 0.478(14) 1 calc R U P C 1
C25A C 0.343(4) 0.2434(13) 0.3992(6) 0.084(3) Uani 0.634(16) 1 d D U P B 2
H25C H 0.466923 0.221845 0.392528 0.101 Uiso 0.634(16) 1 calc R U P B 2
H25D H 0.269690 0.163050 0.390974 0.101 Uiso 0.634(16) 1 calc R U P B 2
O1A O 0.167(2) 0.547(2) 0.0761(4) 0.089(4) Uani 0.512(9) 1 d D U P A 2

loop_
_atom_site_aniso_label
_atom_site_aniso_U_11
_atom_site_aniso_U_22
_atom_site_aniso_U_33
_atom_site_aniso_U_23
_atom_site_aniso_U_13
_atom_site_aniso_U_12
O3 0.0523(14) 0.0381(12) 0.0572(15) 0.0105(11) 0.0009(11) -0.0054(11)
O6 0.0625(16) 0.0546(14) 0.0555(15) -0.0295(12) 0.0142(13) -0.0011(13)
O5 0.0369(12) 0.0394(12) 0.0884(19) -0.0201(12) 0.0253(13) -0.0064(10)
O7 0.0784(19) 0.0373(12) 0.0586(15) -0.0112(11) -0.0074(14) 0.0167(13)
O2 0.0439(13) 0.0376(12) 0.0914(19) -0.0123(13) -0.0077(13) 0.0114(11)
O8 0.0744(19) 0.0328(11) 0.0651(16) 0.0030(12) 0.0208(14) -0.0067(12)
O4 0.0304(12) 0.0525(15) 0.122(3) -0.0154(16) 0.0132(15) -0.0084(11)
N1 0.0352(13) 0.0336(13) 0.0610(17) -0.0137(13) -0.0125(13) 0.0060(11)
C14 0.0304(14) 0.0379(15) 0.0354(15) -0.0009(12) -0.0040(12) -0.0015(12)
C16 0.0351(15) 0.0334(14) 0.0325(15) -0.0041(12) 0.0035(12) -0.0015(12)
C24 0.0398(16) 0.0321(14) 0.057(2) -0.0046(14) 0.0005(16) -0.0055(14)
C13 0.0273(13) 0.0293(13) 0.0417(16) -0.0064(12) 0.0052(12) -0.0014(12)
O1 0.100(8) 0.068(7) 0.063(5) 0.020(4) -0.012(4) 0.037(5)
C8 0.0290(15) 0.0340(16) 0.075(2) -0.0069(15) -0.0108(16) 0.0028(13)
C5 0.0334(16) 0.0333(15) 0.074(2) -0.0021(15) -0.0192(16) 0.0015(13)
C9 0.0304(15) 0.0329(15) 0.0537(19) -0.0065(14) 0.0024(14) -0.0026(12)
C17 0.0535(19) 0.0378(15) 0.0352(16) -0.0075(13) 0.0061(15) -0.0080(15)
C4 0.0354(16) 0.0341(15) 0.067(2) 0.0038(15) -0.0103(16) 0.0004(14)
C15 0.0484(19) 0.0503(18) 0.0363(16) 0.0011(15) 0.0105(15) 0.0020(16)
C11 0.0328(15) 0.0328(15) 0.068(2) -0.0150(15) 0.0144(16) -0.0032(13)
C3 0.050(2) 0.0400(17) 0.065(2) -0.0005(16) -0.0147(18) 0.0029(16)
C10 0.0319(16) 0.0342(16) 0.084(3) -0.0138(17) 0.0099(17) -0.0029(13)
C2 0.064(2) 0.055(2) 0.064(2) 0.0041(19) -0.027(2) 0.002(2)
C12 0.050(2) 0.0313(16) 0.105(3) -0.0165(19) 0.023(2) -0.0015(16)
C7 0.086(3) 0.0393(19) 0.089(3) 0.011(2) -0.040(3) 0.000(2)
C6 0.063(2) 0.0331(17) 0.087(3) 0.0043(18) -0.035(2) 0.0004(17)
C25 0.147(11) 0.035(7) 0.072(9) 0.015(7) 0.006(8) -0.008(8)
C1 0.094(7) 0.064(6) 0.044(5) -0.002(4) 0.002(5) 0.021(5)
C20A 0.088(10) 0.140(10) 0.041(5) -0.028(5) -0.003(5) -0.003(8)
C21A 0.077(11) 0.091(7) 0.045(5) -0.010(5) -0.027(6) 0.011(7)
C22A 0.075(8) 0.072(5) 0.052(5) -0.010(4) -0.016(5) 0.017(5)
C23A 0.051(7) 0.057(5) 0.030(4) -0.009(3) 0.000(4) -0.001(5)
C18A 0.038(6) 0.046(4) 0.041(4) -0.009(3) 0.002(3) 0.000(4)
C19A 0.058(6) 0.122(8) 0.039(4) -0.028(5) 0.004(4) 0.000(6)
C26A 0.237(13) 0.069(5) 0.074(6) 0.015(4) 0.003(7) 0.025(8)
C1A 0.159(10) 0.104(8) 0.045(5) 0.001(5) -0.018(6) 0.016(8)
C26 0.124(13) 0.068(8) 0.138(13) 0.050(9) -0.023(10) -0.004(9)
C18 0.029(6) 0.041(4) 0.023(3) -0.003(3) 0.000(3) 0.004(4)
C23 0.037(5) 0.052(4) 0.037(4) 0.001(4) 0.005(3) 0.000(4)
C22 0.043(5) 0.052(5) 0.061(6) -0.002(4) -0.017(4) 0.005(4)
C21 0.054(7) 0.095(7) 0.034(4) 0.011(4) -0.017(4) -0.005(5)
C20 0.053(9) 0.187(17) 0.026(5) -0.002(6) -0.008(5) 0.006(10)
C19 0.048(6) 0.144(10) 0.026(4) -0.008(5) 0.003(4) 0.000(7)
C25A 0.155(10) 0.028(4) 0.070(6) 0.003(4) 0.004(6) -0.007(5)
O1A 0.110(10) 0.089(10) 0.069(6) 0.028(5) -0.044(5) 0.019(7)

loop_
_atom_type_symbol
_atom_type_description
_atom_type_scat_dispersion_real
_atom_type_scat_dispersion_imag
_atom_type_scat_source
C C 0.0137 0.0067 'International Tables Vol C Tables 4.2.6.8 and 6.1.1.4'
H H 0.0000 0.0000 'International Tables Vol C Tables 4.2.6.8 and 6.1.1.4'
N N 0.0241 0.0134 'International Tables Vol C Tables 4.2.6.8 and 6.1.1.4'
O O 0.0389 0.0241 'International Tables Vol C Tables 4.2.6.8 and 6.1.1.4'

loop_
_geom_angle_atom_site_label_1
_geom_angle_atom_site_label_2
_geom_angle_atom_site_label_3
_geom_angle
_geom_angle_site_symmetry_1
_geom_angle_site_symmetry_3
_geom_angle_publ_flag
C17 O6 C11 108.6(2) . . ?
C10 O5 C11 113.1(2) . . ?
C24 O8 C25 113(2) . . ?
C24 O8 C25A 117.3(11) . . ?
C8 N1 H1 120.5 . . ?
C8 N1 C9 119.1(3) . . ?
C9 N1 H1 120.5 . . ?
O3 C14 C13 121.7(3) . . ?
O3 C14 C15 121.4(3) . . ?
C15 C14 C13 116.8(3) . . ?
C13 C16 H16 125.0 . . ?
C17 C16 H16 125.0 . . ?
C17 C16 C13 110.0(3) . . ?
O7 C24 O8 125.4(3) . . ?
O7 C24 C9 124.0(3) . . ?
O8 C24 C9 110.6(3) . . ?
C14 C13 C9 110.7(2) . . ?
C14 C13 C11 119.0(2) . . ?
C16 C13 C14 107.1(2) . . ?
C16 C13 C9 114.6(2) . . ?
C16 C13 C11 101.2(2) . . ?
C11 C13 C9 104.3(2) . . ?
C2 O1 C1 108.4(11) . . ?
O2 C8 N1 120.1(3) . . ?
O2 C8 C5 122.8(3) . . ?
N1 C8 C5 117.1(3) . . ?
C4 C5 C8 123.3(3) . . ?
C6 C5 C8 117.5(3) . . ?
C6 C5 C4 119.2(4) . . ?
N1 C9 C24 107.5(3) . . ?
N1 C9 C13 116.2(3) . . ?
N1 C9 C10 110.9(3) . . ?
C24 C9 C13 110.5(3) . . ?
C10 C9 C24 108.1(3) . . ?
C10 C9 C13 103.4(2) . . ?
O6 C17 C18 121.8(4) . . ?
C16 C17 O6 113.7(3) . . ?
C16 C17 C18A 138.2(5) . . ?
C16 C17 C18 124.1(4) . . ?
C18A C17 O6 107.7(4) . . ?
C5 C4 H4 119.5 . . ?
C3 C4 C5 120.9(3) . . ?
C3 C4 H4 119.5 . . ?
C14 C15 H15A 109.5 . . ?
C14 C15 H15B 109.5 . . ?
C14 C15 H15C 109.5 . . ?
H15A C15 H15B 109.5 . . ?
H15A C15 H15C 109.5 . . ?
H15B C15 H15C 109.5 . . ?
O6 C11 O5 105.6(3) . . ?
O6 C11 C13 106.5(3) . . ?
O6 C11 C12 107.7(3) . . ?
O5 C11 C13 106.4(2) . . ?
O5 C11 C12 107.0(3) . . ?
C12 C11 C13 122.6(3) . . ?
C4 C3 H3 120.8 . . ?
C4 C3 C2 118.4(3) . . ?
C2 C3 H3 120.8 . . ?
O5 C10 C9 111.6(3) . . ?
O4 C10 O5 122.5(3) . . ?
O4 C10 C9 125.7(3) . . ?
O1 C2 C3 126.0(9) . . ?
O1 C2 C7 111.8(8) . . ?
C3 C2 O1A 113.2(8) . . ?
C7 C2 C3 121.4(4) . . ?
C7 C2 O1A 125.1(9) . . ?
C11 C12 H12A 109.5 . . ?
C11 C12 H12B 109.5 . . ?
C11 C12 H12C 109.5 . . ?
H12A C12 H12B 109.5 . . ?
H12A C12 H12C 109.5 . . ?
H12B C12 H12C 109.5 . . ?
C2 C7 H7 120.5 . . ?
C6 C7 C2 119.0(4) . . ?
C6 C7 H7 120.5 . . ?
C5 C6 H6 119.6 . . ?
C7 C6 C5 120.8(4) . . ?
C7 C6 H6 119.6 . . ?
O8 C25 H25A 111.4 . . ?
O8 C25 H25B 111.4 . . ?
H25A C25 H25B 109.3 . . ?
C26 C25 O8 101.8(18) . . ?
C26 C25 H25A 111.4 . . ?
C26 C25 H25B 111.4 . . ?
O1 C1 H1A 109.5 . . ?
O1 C1 H1B 109.5 . . ?
O1 C1 H1C 109.5 . . ?
H1A C1 H1B 109.5 . . ?
H1A C1 H1C 109.5 . . ?
H1B C1 H1C 109.5 . . ?
C21A C20A H20A 120.0 . . ?
C21A C20A C19A 120.0 . . ?
C19A C20A H20A 120.0 . . ?
C20A C21A H21A 120.0 . . ?
C20A C21A C22A 120.0 . . ?
C22A C21A H21A 120.0 . . ?
C21A C22A H22A 120.0 . . ?
C23A C22A C21A 120.0 . . ?
C23A C22A H22A 120.0 . . ?
C22A C23A H23A 120.0 . . ?
C22A C23A C18A 120.0 . . ?
C18A C23A H23A 120.0 . . ?
C17 C18A C23A 114.8(4) . . ?
C17 C18A C19A 125.2(4) . . ?
C19A C18A C23A 120.0 . . ?
C20A C19A H19A 120.0 . . ?
C18A C19A C20A 120.0 . . ?
C18A C19A H19A 120.0 . . ?
H26A C26A H26B 109.5 . . ?
H26A C26A H26C 109.5 . . ?
H26B C26A H26C 109.5 . . ?
C25A C26A H26A 109.5 . . ?
C25A C26A H26B 109.5 . . ?
C25A C26A H26C 109.5 . . ?
H1AA C1A H1AB 109.5 . . ?
H1AA C1A H1AC 109.5 . . ?
H1AB C1A H1AC 109.5 . . ?
O1A C1A H1AA 109.5 . . ?
O1A C1A H1AB 109.5 . . ?
O1A C1A H1AC 109.5 . . ?
C25 C26 H26D 109.5 . . ?
C25 C26 H26E 109.5 . . ?
C25 C26 H26F 109.5 . . ?
H26D C26 H26E 109.5 . . ?
H26D C26 H26F 109.5 . . ?
H26E C26 H26F 109.5 . . ?
C23 C18 C17 123.2(4) . . ?
C23 C18 C19 120.0 . . ?
C19 C18 C17 116.8(4) . . ?
C18 C23 H23 120.0 . . ?
C18 C23 C22 120.0 . . ?
C22 C23 H23 120.0 . . ?
C23 C22 H22 120.0 . . ?
C21 C22 C23 120.0 . . ?
C21 C22 H22 120.0 . . ?
C22 C21 H21 120.0 . . ?
C22 C21 C20 120.0 . . ?
C20 C21 H21 120.0 . . ?
C21 C20 H20 120.0 . . ?
C19 C20 C21 120.0 . . ?
C19 C20 H20 120.0 . . ?
C18 C19 H19 120.0 . . ?
C20 C19 C18 120.0 . . ?
C20 C19 H19 120.0 . . ?
O8 C25A C26A 109.1(14) . . ?
O8 C25A H25C 109.9 . . ?
O8 C25A H25D 109.9 . . ?
C26A C25A H25C 109.9 . . ?
C26A C25A H25D 109.9 . . ?
H25C C25A H25D 108.3 . . ?
C1A O1A C2 121.6(13) . . ?

loop_
_geom_bond_atom_site_label_1
_geom_bond_atom_site_label_2
_geom_bond_distance
_geom_bond_site_symmetry_2
_geom_bond_publ_flag
O3 C14 1.211(4) . ?
O6 C17 1.380(4) . ?
O6 C11 1.429(5) . ?
O5 C11 1.438(4) . ?
O5 C10 1.341(4) . ?
O7 C24 1.195(4) . ?
O2 C8 1.231(4) . ?
O8 C24 1.324(4) . ?
O8 C25 1.466(18) . ?
O8 C25A 1.481(11) . ?
O4 C10 1.203(4) . ?
N1 H1 0.8800 . ?
N1 C8 1.357(4) . ?
N1 C9 1.440(4) . ?
C14 C13 1.544(4) . ?
C14 C15 1.496(4) . ?
C16 H16 0.9500 . ?
C16 C13 1.504(4) . ?
C16 C17 1.326(4) . ?
C24 C9 1.533(4) . ?
C13 C9 1.582(4) . ?
C13 C11 1.565(4) . ?
O1 C2 1.331(13) . ?
O1 C1 1.395(17) . ?
C8 C5 1.479(5) . ?
C5 C4 1.392(5) . ?
C5 C6 1.381(5) . ?
C9 C10 1.522(4) . ?
C17 C18A 1.360(5) . ?
C17 C18 1.590(6) . ?
C4 H4 0.9500 . ?
C4 C3 1.372(5) . ?
C15 H15A 0.9800 . ?
C15 H15B 0.9800 . ?
C15 H15C 0.9800 . ?
C11 C12 1.509(5) . ?
C3 H3 0.9500 . ?
C3 C2 1.389(5) . ?
C2 C7 1.381(6) . ?
C2 O1A 1.452(13) . ?
C12 H12A 0.9800 . ?
C12 H12B 0.9800 . ?
C12 H12C 0.9800 . ?
C7 H7 0.9500 . ?
C7 C6 1.373(6) . ?
C6 H6 0.9500 . ?
C25 H25A 0.9900 . ?
C25 H25B 0.9900 . ?
C25 C26 1.46(3) . ?
C1 H1A 0.9800 . ?
C1 H1B 0.9800 . ?
C1 H1C 0.9800 . ?
C20A H20A 0.9500 . ?
C20A C21A 1.3900 . ?
C20A C19A 1.3900 . ?
C21A H21A 0.9500 . ?
C21A C22A 1.3900 . ?
C22A H22A 0.9500 . ?
C22A C23A 1.3900 . ?
C23A H23A 0.9500 . ?
C23A C18A 1.3900 . ?
C18A C19A 1.3900 . ?
C19A H19A 0.9500 . ?
C26A H26A 0.9800 . ?
C26A H26B 0.9800 . ?
C26A H26C 0.9800 . ?
C26A C25A 1.49(2) . ?
C1A H1AA 0.9800 . ?
C1A H1AB 0.9800 . ?
C1A H1AC 0.9800 . ?
C1A O1A 1.449(18) . ?
C26 H26D 0.9800 . ?
C26 H26E 0.9800 . ?
C26 H26F 0.9800 . ?
C18 C23 1.3900 . ?
C18 C19 1.3900 . ?
C23 H23 0.9500 . ?
C23 C22 1.3900 . ?
C22 H22 0.9500 . ?
C22 C21 1.3900 . ?
C21 H21 0.9500 . ?
C21 C20 1.3900 . ?
C20 H20 0.9500 . ?
C20 C19 1.3900 . ?
C19 H19 0.9500 . ?
C25A H25C 0.9900 . ?
C25A H25D 0.9900 . ?

loop_
_geom_torsion_atom_site_label_1
_geom_torsion_atom_site_label_2
_geom_torsion_atom_site_label_3
_geom_torsion_atom_site_label_4
_geom_torsion
_geom_torsion_site_symmetry_1
_geom_torsion_site_symmetry_2
_geom_torsion_site_symmetry_3
_geom_torsion_site_symmetry_4
_geom_torsion_publ_flag
O3 C14 C13 C16 -119.0(3) . . . . ?
O3 C14 C13 C9 115.4(3) . . . . ?
O3 C14 C13 C11 -5.3(4) . . . . ?
O6 C17 C18A C23A -158.8(4) . . . . ?
O6 C17 C18A C19A 22.0(6) . . . . ?
O6 C17 C18 C23 -150.8(4) . . . . ?
O6 C17 C18 C19 27.6(6) . . . . ?
O7 C24 C9 N1 29.8(4) . . . . ?
O7 C24 C9 C13 -98.0(4) . . . . ?
O7 C24 C9 C10 149.6(3) . . . . ?
O2 C8 C5 C4 -157.7(3) . . . . ?
O2 C8 C5 C6 24.5(5) . . . . ?
O8 C24 C9 N1 -152.8(3) . . . . ?
O8 C24 C9 C13 79.4(3) . . . . ?
O8 C24 C9 C10 -33.1(4) . . . . ?
N1 C8 C5 C4 24.3(5) . . . . ?
N1 C8 C5 C6 -153.6(3) . . . . ?
N1 C9 C10 O5 -132.1(3) . . . . ?
N1 C9 C10 O4 52.5(5) . . . . ?
C14 C13 C9 N1 -7.2(4) . . . . ?
C14 C13 C9 C24 115.6(3) . . . . ?
C14 C13 C9 C10 -128.9(3) . . . . ?
C14 C13 C11 O6 -117.9(3) . . . . ?
C14 C13 C11 O5 129.8(3) . . . . ?
C14 C13 C11 C12 6.5(5) . . . . ?
C16 C13 C9 N1 -128.4(3) . . . . ?
C16 C13 C9 C24 -5.6(4) . . . . ?
C16 C13 C9 C10 109.9(3) . . . . ?
C16 C13 C11 O6 -1.0(3) . . . . ?
C16 C13 C11 O5 -113.3(3) . . . . ?
C16 C13 C11 C12 123.4(4) . . . . ?
C16 C17 C18A C23A 29.5(8) . . . . ?
C16 C17 C18A C19A -149.6(6) . . . . ?
C16 C17 C18 C23 22.0(7) . . . . ?
C16 C17 C18 C19 -159.6(4) . . . . ?
C24 O8 C25 C26 113(3) . . . . ?
C24 O8 C25A C26A 165.4(15) . . . . ?
C24 C9 C10 O5 110.3(3) . . . . ?
C24 C9 C10 O4 -65.1(5) . . . . ?
C13 C16 C17 O6 -0.8(4) . . . . ?
C13 C16 C17 C18A 170.5(6) . . . . ?
C13 C16 C17 C18 -174.1(4) . . . . ?
C13 C9 C10 O5 -6.9(4) . . . . ?
C13 C9 C10 O4 177.7(4) . . . . ?
O1 C2 C7 C6 174.5(10) . . . . ?
C8 N1 C9 C24 162.8(3) . . . . ?
C8 N1 C9 C13 -72.8(4) . . . . ?
C8 N1 C9 C10 44.8(4) . . . . ?
C8 C5 C4 C3 -174.0(3) . . . . ?
C8 C5 C6 C7 174.2(4) . . . . ?
C5 C4 C3 C2 -0.2(6) . . . . ?
C9 N1 C8 O2 -1.2(5) . . . . ?
C9 N1 C8 C5 176.9(3) . . . . ?
C9 C13 C11 O6 118.3(3) . . . . ?
C9 C13 C11 O5 6.0(4) . . . . ?
C9 C13 C11 C12 -117.3(4) . . . . ?
C17 O6 C11 O5 113.4(3) . . . . ?
C17 O6 C11 C13 0.6(3) . . . . ?
C17 O6 C11 C12 -132.5(3) . . . . ?
C17 C16 C13 C14 126.3(3) . . . . ?
C17 C16 C13 C9 -110.5(3) . . . . ?
C17 C16 C13 C11 1.1(3) . . . . ?
C17 C18A C19A C20A 179.1(8) . . . . ?
C17 C18 C23 C22 178.4(7) . . . . ?
C17 C18 C19 C20 -178.5(7) . . . . ?
C4 C5 C6 C7 -3.7(6) . . . . ?
C4 C3 C2 O1 -173.0(11) . . . . ?
C4 C3 C2 C7 -3.6(6) . . . . ?
C4 C3 C2 O1A 170.9(9) . . . . ?
C15 C14 C13 C16 57.1(3) . . . . ?
C15 C14 C13 C9 -68.5(3) . . . . ?
C15 C14 C13 C11 170.8(3) . . . . ?
C11 O6 C17 C16 0.1(4) . . . . ?
C11 O6 C17 C18A -173.8(4) . . . . ?
C11 O6 C17 C18 173.6(4) . . . . ?
C11 O5 C10 O4 -172.8(4) . . . . ?
C11 O5 C10 C9 11.7(4) . . . . ?
C11 C13 C9 N1 121.8(3) . . . . ?
C11 C13 C9 C24 -115.3(3) . . . . ?
C11 C13 C9 C10 0.2(3) . . . . ?
C3 C2 C7 C6 3.7(7) . . . . ?
C3 C2 O1A C1A 175.8(13) . . . . ?
C10 O5 C11 O6 -124.0(3) . . . . ?
C10 O5 C11 C13 -11.1(4) . . . . ?
C10 O5 C11 C12 121.5(3) . . . . ?
C2 C7 C6 C5 0.1(7) . . . . ?
C7 C2 O1A C1A -10(2) . . . . ?
C6 C5 C4 C3 3.8(5) . . . . ?
C25 O8 C24 O7 -4(2) . . . . ?
C25 O8 C24 C9 178.2(19) . . . . ?
C1 O1 C2 C3 -30(2) . . . . ?
C1 O1 C2 C7 160.0(12) . . . . ?
C20A C21A C22A C23A 0.0 . . . . ?
C21A C20A C19A C18A 0.0 . . . . ?
C21A C22A C23A C18A 0.0 . . . . ?
C22A C23A C18A C17 -179.2(7) . . . . ?
C22A C23A C18A C19A 0.0 . . . . ?
C23A C18A C19A C20A 0.0 . . . . ?
C19A C20A C21A C22A 0.0 . . . . ?
C18 C23 C22 C21 0.0 . . . . ?
C23 C18 C19 C20 0.0 . . . . ?
C23 C22 C21 C20 0.0 . . . . ?
C22 C21 C20 C19 0.0 . . . . ?
C21 C20 C19 C18 0.0 . . . . ?
C19 C18 C23 C22 0.0 . . . . ?
C25A O8 C24 O7 6.7(13) . . . . ?
C25A O8 C24 C9 -170.7(12) . . . . ?
O1A C2 C7 C6 -170.1(10) . . . . ?
